data_1010104
loop_
_publ_author_name
'Bragg, W. L.'
'Gottfried, C.'
'West, J.'

_publ_section_title 'The Structure of \b Alumina'
_journal_coden_ASTM ZEKGAX
_journal_issue 1-6
_journal_name_full
;
Zeitschrift fuer Kristallographie, Kristallgeometrie, Kristallphysik,
Kristallchemie (-144,1977)
;
_journal_page_first 255
_journal_page_last 274
_journal_paper_doi 10.1524/zkri.1931.77.1.255
_journal_volume 77
_journal_year 1931
_chemical_formula_structural 'Na Al23 O35'
_chemical_formula_sum 'Al23 Na O35'
_chemical_name_systematic 'Sodium aluminium oxide (1/23/35)'
_space_group_IT_number 194
_symmetry_cell_setting hexagonal
_symmetry_Int_Tables_number 194
_symmetry_space_group_name_Hall '-P 6c 2c'
_symmetry_space_group_name_H-M 'P 63/m m c'
_cell_angle_alpha 90
_cell_angle_beta 90
_cell_angle_gamma 120
_cell_formula_units_Z 1
_cell_length_a 5.56
_cell_length_b 5.56
_cell_length_c 22.55
_cell_volume 603.7
_exptl_crystal_density_meas 3.3(1)
_cod_database_code 1010104

loop_
_symmetry_equiv_pos_as_xyz
x,y,z
-y,x-y,z
y-x,-x,z
-y,-x,z
y-x,y,z
x,x-y,z
-x,-y,-z
y,y-x,-z
x-y,x,-z
y,x,-z
x-y,-y,-z
-x,y-x,-z
-x,-y,1/2+z
y,y-x,1/2+z
x-y,x,1/2+z
y,x,1/2+z
x-y,-y,1/2+z
-x,y-x,1/2+z
x,y,1/2-z
-y,x-y,1/2-z
y-x,-x,1/2-z
-y,-x,1/2-z
y-x,y,1/2-z
x,x-y,1/2-z

loop_
_atom_site_label
_atom_site_type_symbol
_atom_site_symmetry_multiplicity
_atom_site_Wyckoff_symbol
_atom_site_fract_x
_atom_site_fract_y
_atom_site_fract_z
_atom_site_occupancy
_atom_site_attached_hydrogens
_atom_site_calc_flag
Na1 Na1+ 2 b 0. 0. 0.25 0.5 0 d
Al1 Al3+ 2 a 0. 0. 0. 0.5 0 d
Al2 Al3+ 4 f 0.3333 0.6667 0.022 1. 0 d
Al3 Al3+ 12 k 0.3333 0.1667 0.106 1. 0 d
Al4 Al3+ 4 f 0.3333 0.6667 0.178 0.75 0 d
Al5 Al3+ 4 f 0.6667 0.3333 0.178 0.75 0 d
O1 O2- 12 k 0.1667 0.3333 0.05 1. 0 d
O2 O2- 4 f 0.6667 0.3333 0.05 1. 0 d
O3 O2- 4 e 0. 0. 0.144 1. 0 d
O4 O2- 12 k 0.5 0.5 0.144 1. 0 d
O5 O2- 2 c 0.3333 0.6667 0.25 0.75 0 d
O6 O2- 2 d 0.6667 0.3333 0.25 0.75 0 d

loop_
_atom_type_symbol
_atom_type_oxidation_number
Na1+ 1.000
Al3+ 3.000
O2- -2.000
